data_2103254
loop_
_publ_author_name
'Nassimbeni, Luigi R.'
'Su, Hong'

_publ_section_title
;
 Inclusion compounds of a diol host with xylidines: controlled
 stoichiometries
;
_journal_issue 2
_journal_name_full 'Acta Crystallographica Section B'
_journal_page_first 251
_journal_page_last 259
_journal_paper_doi 10.1107/S010876810101881X
_journal_volume 58
_journal_year 2002
_chemical_formula_moiety 'C18 H20 O2/C8 H11 N1'
_chemical_formula_sum 'C26 H31 N O2'
_chemical_formula_weight 389.52
_chemical_melting_point '397.35K for guest release onset temp. and 463.15K for host melting'
_chemical_name_common DHPC.35X
_chemical_name_systematic
;
 1,1'-bis-(4-hydroxyphenyl)cyclohexane and 3,5-xylidine
;
_space_group_IT_number 2
_symmetry_cell_setting triclinic
_symmetry_space_group_name_Hall '-P 1'
_symmetry_space_group_name_H-M 'P -1'
_atom_sites_solution_hydrogens geom
_atom_sites_solution_primary direct
_atom_sites_solution_secondary difmap
_audit_creation_method SHELXL-97
_cell_angle_alpha 96.481(15)
_cell_angle_beta 100.094(17)
_cell_angle_gamma 99.827(14)
_cell_formula_units_Z 2
_cell_length_a 6.3270(10)
_cell_length_b 10.720(2)
_cell_length_c 16.920(4)
_cell_volume 1101.1(4)
_computing_cell_refinement 'DENZO-SMN (Otwinowski & Minor, 1997)'
_computing_data_collection 'COLLECT (2000)'
_computing_data_reduction 'DENZO-SMN (Otwinowski & Minor, 1997)'
_computing_publication_material 'SHELXL-97 (Sheldrick, 1997)'
_computing_structure_refinement 'SHELXL-97 (Sheldrick, 1997)'
_computing_structure_solution 'SHELXS-97 (Sheldrick, 1990)'
_diffrn_ambient_temperature 293(2)
_diffrn_measured_fraction_theta_full 0.998
_diffrn_measured_fraction_theta_max 0.998
_diffrn_measurement_device_type 'Nonius Kappa CCD diffractometer'
_diffrn_measurement_method '1\% \f scans and \w scans'
_diffrn_radiation_monochromator graphite
_diffrn_radiation_source 'fine-focus sealed tube'
_diffrn_radiation_type MoK\a
_diffrn_radiation_wavelength 0.71069
_diffrn_reflns_av_R_equivalents 0.0392
_diffrn_reflns_av_sigmaI/netI 0.0764
_diffrn_reflns_limit_h_max 7
_diffrn_reflns_limit_h_min 0
_diffrn_reflns_limit_k_max 12
_diffrn_reflns_limit_k_min -12
_diffrn_reflns_limit_l_max 19
_diffrn_reflns_limit_l_min -20
_diffrn_reflns_number 4014
_diffrn_reflns_theta_full 24.97
_diffrn_reflns_theta_max 24.97
_diffrn_reflns_theta_min 1.95
_exptl_absorpt_coefficient_mu 0.073
_exptl_absorpt_correction_T_max 0.9784
_exptl_absorpt_correction_T_min 0.9713
_exptl_absorpt_correction_type none
_exptl_crystal_colour colourless
_exptl_crystal_density_diffrn 1.175
_exptl_crystal_density_meas ?
_exptl_crystal_density_method 'not measured'
_exptl_crystal_description prism
_exptl_crystal_F_000 420
_exptl_crystal_size_max 0.40
_exptl_crystal_size_mid 0.40
_exptl_crystal_size_min 0.30
_refine_diff_density_max 0.202
_refine_diff_density_min -0.176
_refine_ls_extinction_coef 0.038(3)
_refine_ls_extinction_expression Fc^*^=kFc[1+0.001xFc^2^\l^3^/sin(2\q)]^-1/4^
_refine_ls_extinction_method SHELXL
_refine_ls_goodness_of_fit_ref 1.109
_refine_ls_hydrogen_treatment mixed
_refine_ls_matrix_type full
_refine_ls_number_parameters 281
_refine_ls_number_reflns 3869
_refine_ls_number_restraints 7
_refine_ls_restrained_S_all 1.108
_refine_ls_R_factor_all 0.1351
_refine_ls_R_factor_gt 0.0439
_refine_ls_shift/su_max 0.000
_refine_ls_shift/su_mean 0.000
_refine_ls_structure_factor_coef Fsqd
_refine_ls_weighting_details 'calc w=1/[\s^2^(Fo^2^)+(0.0323P)^2^+0.4445P] where P=(Fo^2^+2Fc^2^)/3'
_refine_ls_weighting_scheme calc
_refine_ls_wR_factor_gt 0.0927
_refine_ls_wR_factor_ref 0.1374
_reflns_number_gt 2067
_reflns_number_total 3869
_reflns_threshold_expression >2sigma(I)
_cod_data_source_file an0588.cif
_cod_data_source_block dc35x1
_cod_depositor_comments
;
The following automatic conversions were performed:
'_symmetry_cell_setting' value 'Triclinic' changed to 'triclinic'
according to '/home/saulius/struct/CIF-dictionaries/cif_core.dic'
dictionary named 'cif_core.dic' version 2.4.1 from 2010-06-29.

Automatic conversion script
Id: cif_fix_enum 1527 2010-12-29 10:47:43Z saulius 

The following automatic conversions were performed:

'_symmetry_cell_setting' value 'Triclinic' changed to 'triclinic'
according to /home/saulius/struct/CIF-dictionaries/cif_core.dic
dictionary named 'cif_core.dic' version 2.4.1 from 2010-06-29.

Automatic conversion script
Id: cif_fix_values 1715 2011-07-08 13:25:40Z adriana 

The following automatic conversions were performed:

'_exptl_crystal_density_meas' value 'N/A' was changed to '?' - the
value is perceived as not measured.

Automatic conversion script
Id: cif_fix_values 3008 2015-01-20 13:52:24Z robertas 
;
_cod_original_sg_symbol_H-M P-1
_cod_database_code 2103254

loop_
_symmetry_equiv_pos_as_xyz
'x, y, z'
'-x, -y, -z'

loop_
_atom_site_label
_atom_site_fract_x
_atom_site_fract_y
_atom_site_fract_z
_atom_site_U_iso_or_equiv
_atom_site_adp_type
_atom_site_calc_flag
_atom_site_refinement_flags
_atom_site_occupancy
_atom_site_type_symbol
O2 0.3928(4) 0.68002(18) 0.72633(12) 0.0562(6) Uani d D 1 O
O1 0.0728(3) -0.18608(18) 0.68965(12) 0.0554(6) Uani d D 1 O
C7 0.1635(4) 0.1486(2) 0.85554(15) 0.0368(6) Uani d . 1 C
C1 0.1943(4) 0.2764(2) 0.91165(15) 0.0367(6) Uani d . 1 C
C9 0.2994(4) -0.0339(3) 0.80014(16) 0.0438(7) Uani d . 1 C
H9 0.4124 -0.0794 0.8009 0.053 Uiso calc R 1 H
C13 0.2417(4) 0.3844(2) 0.86143(15) 0.0364(6) Uani d . 1 C
C18 0.1246(4) 0.4822(3) 0.85518(16) 0.0445(7) Uani d . 1 C
H18 0.0078 0.4825 0.8817 0.053 Uiso calc R 1 H
C10 0.1063(4) -0.0768(2) 0.74526(15) 0.0410(7) Uani d . 1 C
C15 0.4671(4) 0.4861(3) 0.77511(17) 0.0469(7) Uani d . 1 C
H15 0.5842 0.4867 0.7486 0.056 Uiso calc R 1 H
C2 0.3880(4) 0.2939(2) 0.98404(16) 0.0421(7) Uani d . 1 C
H21 0.5193 0.2859 0.9633 0.051 Uiso calc R 1 H
H22 0.4105 0.3799 1.0132 0.051 Uiso calc R 1 H
C12 -0.0291(4) 0.1022(3) 0.79878(16) 0.0451(7) Uani d . 1 C
H12 -0.1423 0.1476 0.7974 0.054 Uiso calc R 1 H
C17 0.1770(5) 0.5793(3) 0.81052(16) 0.0472(7) Uani d . 1 C
H17 0.0959 0.6439 0.8078 0.057 Uiso calc R 1 H
C16 0.3472(5) 0.5814(2) 0.77016(16) 0.0423(7) Uani d . 1 C
C8 0.3265(4) 0.0771(2) 0.85449(16) 0.0428(7) Uani d . 1 C
H8 0.4582 0.1045 0.8915 0.051 Uiso calc R 1 H
C11 -0.0594(5) -0.0081(3) 0.74460(16) 0.0470(7) Uani d . 1 C
H11 -0.1911 -0.0363 0.7077 0.056 Uiso calc R 1 H
C14 0.4127(4) 0.3893(3) 0.81962(17) 0.0463(7) Uani d . 1 C
H14 0.4939 0.3247 0.8217 0.056 Uiso calc R 1 H
C6 -0.0097(4) 0.2838(3) 0.94901(16) 0.0435(7) Uani d . 1 C
H61 0.0065 0.3689 0.9787 0.052 Uiso calc R 1 H
H62 -0.1376 0.2700 0.9057 0.052 Uiso calc R 1 H
C5 -0.0457(5) 0.1852(3) 1.00624(17) 0.0520(8) Uani d . 1 C
H51 -0.1753 0.1938 1.0280 0.062 Uiso calc R 1 H
H52 -0.0701 0.0998 0.9761 0.062 Uiso calc R 1 H
C3 0.3576(4) 0.1986(3) 1.04353(16) 0.0456(7) Uani d . 1 C
H31 0.3517 0.1130 1.0165 0.055 Uiso calc R 1 H
H32 0.4819 0.2186 1.0886 0.055 Uiso calc R 1 H
C4 0.1493(5) 0.2027(3) 1.07547(17) 0.0547(8) Uani d . 1 C
H41 0.1638 0.2842 1.1093 0.066 Uiso calc R 1 H
H42 0.1260 0.1355 1.1087 0.066 Uiso calc R 1 H
N1G 0.3627(5) 0.3557(3) 0.38669(15) 0.0566(7) Uani d D 1 N
C1G 0.4510(5) 0.3065(3) 0.45744(17) 0.0514(8) Uani d . 1 C
C6G 0.6615(5) 0.3584(3) 0.49912(19) 0.0604(9) Uani d . 1 C
H6G 0.7430 0.4259 0.4808 0.072 Uiso calc R 1 H
C2G 0.3325(6) 0.2049(3) 0.4840(2) 0.0681(9) Uani d . 1 C
H2G 0.1913 0.1686 0.4561 0.082 Uiso calc R 1 H
C5G 0.7535(6) 0.3125(3) 0.5673(2) 0.0679(9) Uani d . 1 C
C3G 0.4218(7) 0.1564(4) 0.5519(2) 0.0815(12) Uani d . 1 C
C4G 0.6302(7) 0.2121(4) 0.5931(2) 0.0816(11) Uani d . 1 C
H4G 0.6892 0.1811 0.6395 0.098 Uiso calc R 1 H
C7G 0.2902(8) 0.0446(5) 0.5805(3) 0.138(2) Uani d . 1 C
H7G1 0.3861 0.0078 0.6176 0.207 Uiso calc R 1 H
H7G2 0.2186 -0.0188 0.5347 0.207 Uiso calc R 1 H
H7G3 0.1824 0.0740 0.6074 0.207 Uiso calc R 1 H
C8G 0.9838(6) 0.3696(4) 0.6128(3) 0.1075(15) Uani d . 1 C
H8G1 1.0088 0.3379 0.6638 0.161 Uiso calc R 1 H
H8G2 1.0021 0.4611 0.6223 0.161 Uiso calc R 1 H
H8G3 1.0866 0.3459 0.5812 0.161 Uiso calc R 1 H
H1G2 0.380(6) 0.4472(18) 0.397(2) 0.092(12) Uiso d D 1 H
H1G1 0.212(3) 0.315(3) 0.365(2) 0.094(13) Uiso d D 1 H
H2 0.486(6) 0.667(4) 0.6871(19) 0.119(15) Uiso d D 1 H
H1 0.197(4) -0.226(3) 0.706(2) 0.111(14) Uiso d D 1 H

loop_
_atom_site_aniso_label
_atom_site_aniso_U_11
_atom_site_aniso_U_22
_atom_site_aniso_U_33
_atom_site_aniso_U_12
_atom_site_aniso_U_13
_atom_site_aniso_U_23
O2 0.0760(15) 0.0466(12) 0.0604(13) 0.0224(10) 0.0313(12) 0.0249(10)
O1 0.0680(15) 0.0448(12) 0.0490(12) 0.0140(11) 0.0011(11) 0.0002(10)
C7 0.0390(15) 0.0402(15) 0.0364(14) 0.0121(12) 0.0126(12) 0.0135(12)
C1 0.0343(14) 0.0378(15) 0.0412(15) 0.0105(12) 0.0105(12) 0.0101(12)
C9 0.0444(17) 0.0461(17) 0.0460(16) 0.0191(13) 0.0093(14) 0.0116(14)
C13 0.0378(15) 0.0383(15) 0.0353(14) 0.0083(12) 0.0105(12) 0.0082(11)
C18 0.0485(17) 0.0471(16) 0.0464(16) 0.0198(14) 0.0189(14) 0.0111(13)
C10 0.0521(18) 0.0381(15) 0.0343(15) 0.0098(13) 0.0086(14) 0.0101(12)
C15 0.0450(17) 0.0503(17) 0.0546(18) 0.0144(14) 0.0228(14) 0.0186(14)
C2 0.0429(16) 0.0406(15) 0.0434(16) 0.0073(12) 0.0100(13) 0.0075(12)
C12 0.0417(16) 0.0460(17) 0.0489(17) 0.0161(13) 0.0043(14) 0.0078(14)
C17 0.0592(19) 0.0413(16) 0.0519(17) 0.0221(14) 0.0236(15) 0.0138(14)
C16 0.0539(18) 0.0350(15) 0.0402(15) 0.0091(13) 0.0117(13) 0.0105(12)
C8 0.0413(16) 0.0430(16) 0.0427(16) 0.0096(13) 0.0032(12) 0.0059(13)
C11 0.0419(17) 0.0492(17) 0.0452(17) 0.0091(13) -0.0026(13) 0.0050(14)
C14 0.0460(17) 0.0458(16) 0.0567(18) 0.0187(13) 0.0194(14) 0.0193(14)
C6 0.0411(16) 0.0469(16) 0.0470(16) 0.0126(13) 0.0143(13) 0.0113(13)
C5 0.0481(18) 0.0597(19) 0.0576(19) 0.0156(15) 0.0239(15) 0.0195(15)
C3 0.0476(17) 0.0522(17) 0.0374(15) 0.0109(13) 0.0057(13) 0.0100(13)
C4 0.064(2) 0.062(2) 0.0477(18) 0.0174(16) 0.0228(16) 0.0200(15)
N1G 0.068(2) 0.0575(18) 0.0474(15) 0.0114(15) 0.0158(14) 0.0138(13)
C1G 0.060(2) 0.0566(19) 0.0404(16) 0.0119(15) 0.0176(15) 0.0048(14)
C6G 0.065(2) 0.056(2) 0.059(2) -0.0004(16) 0.0190(17) 0.0077(16)
C2G 0.065(2) 0.078(2) 0.056(2) -0.0053(18) 0.0108(17) 0.0189(18)
C5G 0.068(2) 0.072(2) 0.056(2) 0.0076(19) 0.0051(18) 0.0016(18)
C3G 0.087(3) 0.092(3) 0.062(2) -0.007(2) 0.013(2) 0.036(2)
C4G 0.090(3) 0.096(3) 0.053(2) 0.008(2) 0.002(2) 0.022(2)
C7G 0.131(4) 0.155(5) 0.115(4) -0.035(3) 0.008(3) 0.082(4)
C8G 0.082(3) 0.124(4) 0.093(3) -0.001(3) -0.016(2) 0.001(3)

loop_
_atom_type_symbol
_atom_type_description
_atom_type_scat_dispersion_real
_atom_type_scat_dispersion_imag
_atom_type_scat_source
C C 0.0033 0.0016 'International Tables Vol C Tables 4.2.6.8 and 6.1.1.4'
H H 0.0000 0.0000 'International Tables Vol C Tables 4.2.6.8 and 6.1.1.4'
N N 0.0061 0.0033 'International Tables Vol C Tables 4.2.6.8 and 6.1.1.4'
O O 0.0106 0.0060 'International Tables Vol C Tables 4.2.6.8 and 6.1.1.4'

loop_
_geom_angle_atom_site_label_1
_geom_angle_atom_site_label_2
_geom_angle_atom_site_label_3
_geom_angle
C16 O2 H2 116(2)
C10 O1 H1 105(2)
C8 C7 C12 116.0(2)
C8 C7 C1 123.2(2)
C12 C7 C1 120.7(2)
C13 C1 C7 107.7(2)
C13 C1 C6 112.0(2)
C7 C1 C6 110.8(2)
C13 C1 C2 108.0(2)
C7 C1 C2 112.5(2)
C6 C1 C2 105.9(2)
C10 C9 C8 120.1(3)
C10 C9 H9 120.0
C8 C9 H9 120.0
C18 C13 C14 116.1(2)
C18 C13 C1 123.9(2)
C14 C13 C1 120.1(2)
C17 C18 C13 121.7(2)
C17 C18 H18 119.1
C13 C18 H18 119.1
C9 C10 O1 122.1(2)
C9 C10 C11 119.3(3)
O1 C10 C11 118.6(2)
C16 C15 C14 119.6(3)
C16 C15 H15 120.2
C14 C15 H15 120.2
C3 C2 C1 114.3(2)
C3 C2 H21 108.7
C1 C2 H21 108.7
C3 C2 H22 108.7
C1 C2 H22 108.7
H21 C2 H22 107.6
C11 C12 C7 122.7(3)
C11 C12 H12 118.7
C7 C12 H12 118.7
C16 C17 C18 120.7(2)
C16 C17 H17 119.6
C18 C17 H17 119.6
C17 C16 C15 119.1(2)
C17 C16 O2 118.6(2)
C15 C16 O2 122.3(2)
C9 C8 C7 122.2(3)
C9 C8 H8 118.9
C7 C8 H8 118.9
C12 C11 C10 119.7(3)
C12 C11 H11 120.1
C10 C11 H11 120.1
C15 C14 C13 122.7(2)
C15 C14 H14 118.6
C13 C14 H14 118.6
C5 C6 C1 112.6(2)
C5 C6 H61 109.1
C1 C6 H61 109.1
C5 C6 H62 109.1
C1 C6 H62 109.1
H61 C6 H62 107.8
C4 C5 C6 111.3(2)
C4 C5 H51 109.4
C6 C5 H51 109.4
C4 C5 H52 109.4
C6 C5 H52 109.4
H51 C5 H52 108.0
C4 C3 C2 111.1(2)
C4 C3 H31 109.4
C2 C3 H31 109.4
C4 C3 H32 109.4
C2 C3 H32 109.4
H31 C3 H32 108.0
C3 C4 C5 110.8(2)
C3 C4 H41 109.5
C5 C4 H41 109.5
C3 C4 H42 109.5
C5 C4 H42 109.5
H41 C4 H42 108.1
C1G N1G H1G2 111(2)
C1G N1G H1G1 112(2)
H1G2 N1G H1G1 112(3)
C2G C1G C6G 119.0(3)
C2G C1G N1G 121.2(3)
C6G C1G N1G 119.8(3)
C5G C6G C1G 121.5(3)
C5G C6G H6G 119.2
C1G C6G H6G 119.2
C1G C2G C3G 120.6(3)
C1G C2G H2G 119.7
C3G C2G H2G 119.7
C4G C5G C6G 118.2(3)
C4G C5G C8G 120.4(3)
C6G C5G C8G 121.4(3)
C4G C3G C2G 119.0(3)
C4G C3G C7G 120.9(3)
C2G C3G C7G 120.2(4)
C3G C4G C5G 121.7(3)
C3G C4G H4G 119.2
C5G C4G H4G 119.2
C3G C7G H7G1 109.5
C3G C7G H7G2 109.5
H7G1 C7G H7G2 109.5
C3G C7G H7G3 109.5
H7G1 C7G H7G3 109.5
H7G2 C7G H7G3 109.5
C5G C8G H8G1 109.5
C5G C8G H8G2 109.5
H8G1 C8G H8G2 109.5
C5G C8G H8G3 109.5
H8G1 C8G H8G3 109.5
H8G2 C8G H8G3 109.5

loop_
_geom_bond_atom_site_label_1
_geom_bond_atom_site_label_2
_geom_bond_distance
O2 C16 1.378(3)
O2 H2 0.978(14)
O1 C10 1.378(3)
O1 H1 0.970(14)
C7 C8 1.388(3)
C7 C12 1.389(4)
C7 C1 1.539(4)
C1 C13 1.531(3)
C1 C6 1.543(3)
C1 C2 1.543(3)
C9 C10 1.372(4)
C9 C8 1.385(4)
C9 H9 0.9300
C13 C18 1.386(3)
C13 C14 1.390(3)
C18 C17 1.383(4)
C18 H18 0.9300
C10 C11 1.380(4)
C15 C16 1.375(4)
C15 C14 1.381(4)
C15 H15 0.9300
C2 C3 1.525(3)
C2 H21 0.9700
C2 H22 0.9700
C12 C11 1.376(4)
C12 H12 0.9300
C17 C16 1.371(4)
C17 H17 0.9300
C8 H8 0.9300
C11 H11 0.9300
C14 H14 0.9300
C6 C5 1.527(4)
C6 H61 0.9700
C6 H62 0.9700
C5 C4 1.515(4)
C5 H51 0.9700
C5 H52 0.9700
C3 C4 1.515(4)
C3 H31 0.9700
C3 H32 0.9700
C4 H41 0.9700
C4 H42 0.9700
N1G C1G 1.425(4)
N1G H1G2 0.960(18)
N1G H1G1 0.966(14)
C1G C2G 1.379(4)
C1G C6G 1.382(4)
C6G C5G 1.379(4)
C6G H6G 0.9300
C2G C3G 1.385(5)
C2G H2G 0.9300
C5G C4G 1.378(5)
C5G C8G 1.512(5)
C3G C4G 1.377(5)
C3G C7G 1.515(5)
C4G H4G 0.9300
C7G H7G1 0.9600
C7G H7G2 0.9600
C7G H7G3 0.9600
C8G H8G1 0.9600
C8G H8G2 0.9600
C8G H8G3 0.9600

loop_
_geom_hbond_atom_site_label_D
_geom_hbond_atom_site_label_H
_geom_hbond_atom_site_label_A
_geom_hbond_site_symmetry_A
_geom_hbond_distance_DH
_geom_hbond_distance_HA
_geom_hbond_distance_DA
_geom_hbond_angle_DHA
O2 H2 N1G 2_666 0.978(14) 1.719(14) 2.697(3) 176(4)
O1 H1 O2 1_545 0.970(14) 1.740(14) 2.701(3) 171(3)
N1G H1G1 O1 2_556 0.966(14) 2.071(15) 3.013(4) 165(3)

loop_
_geom_torsion_atom_site_label_1
_geom_torsion_atom_site_label_2
_geom_torsion_atom_site_label_3
_geom_torsion_atom_site_label_4
_geom_torsion
C8 C7 C1 C13 99.9(3)
C12 C7 C1 C13 -76.2(3)
C8 C7 C1 C6 -137.4(2)
C12 C7 C1 C6 46.6(3)
C8 C7 C1 C2 -19.0(3)
C12 C7 C1 C2 164.9(2)
C7 C1 C13 C18 126.4(3)
C6 C1 C13 C18 4.3(3)
C2 C1 C13 C18 -111.9(3)
C7 C1 C13 C14 -54.6(3)
C6 C1 C13 C14 -176.6(2)
C2 C1 C13 C14 67.2(3)
C14 C13 C18 C17 -0.6(4)
C1 C13 C18 C17 178.5(3)
C8 C9 C10 O1 179.4(2)
C8 C9 C10 C11 0.3(4)
C13 C1 C2 C3 175.9(2)
C7 C1 C2 C3 -65.4(3)
C6 C1 C2 C3 55.8(3)
C8 C7 C12 C11 0.2(4)
C1 C7 C12 C11 176.6(2)
C13 C18 C17 C16 0.5(4)
C18 C17 C16 C15 -0.5(4)
C18 C17 C16 O2 179.9(3)
C14 C15 C16 C17 0.8(4)
C14 C15 C16 O2 -179.6(3)
C10 C9 C8 C7 -0.4(4)
C12 C7 C8 C9 0.1(4)
C1 C7 C8 C9 -176.1(2)
C7 C12 C11 C10 -0.3(4)
C9 C10 C11 C12 0.0(4)
O1 C10 C11 C12 -179.2(2)
C16 C15 C14 C13 -1.0(4)
C18 C13 C14 C15 0.9(4)
C1 C13 C14 C15 -178.2(3)
C13 C1 C6 C5 -174.1(2)
C7 C1 C6 C5 65.7(3)
C2 C1 C6 C5 -56.6(3)
C1 C6 C5 C4 59.0(3)
C1 C2 C3 C4 -56.0(3)
C2 C3 C4 C5 53.3(3)
C6 C5 C4 C3 -55.3(3)
C2G C1G C6G C5G -1.3(5)
N1G C1G C6G C5G -179.3(3)
C6G C1G C2G C3G 0.7(5)
N1G C1G C2G C3G 178.7(3)
C1G C6G C5G C4G 0.4(5)
C1G C6G C5G C8G -180.0(3)
C1G C2G C3G C4G 0.7(6)
C1G C2G C3G C7G -180.0(4)
C2G C3G C4G C5G -1.7(6)
C7G C3G C4G C5G 179.0(4)
C6G C5G C4G C3G 1.1(6)
C8G C5G C4G C3G -178.6(4)

loop_
_cod_related_entry_id
_cod_related_entry_database
_cod_related_entry_code
1 ChemSpider 21140462
